data_4086735
loop_
_publ_author_name
'Valadez, Travis N.'
'Norton, Jack R.'
'Neary, Michelle C.'
'Quinlivan, Patrick J.'

_publ_section_title
;
 Reaction of Cp*2Zr(2,3-dimethylbutadiene) with Isonitriles and CO
;
_journal_issue 18
_journal_name_full Organometallics
_journal_page_first 3163
_journal_paper_doi 10.1021/acs.organomet.6b00522
_journal_volume 35
_journal_year 2016
_chemical_formula_sum 'C27 H39 O Zr'
_chemical_formula_weight 470.80
_space_group_crystal_system monoclinic
_space_group_IT_number 14
_space_group_name_Hall '-P 2ybc'
_space_group_name_H-M_alt 'P 1 21/c 1'
_symmetry_space_group_name_Hall '-P 2ybc'
_symmetry_space_group_name_H-M 'P 1 21/c 1'
_atom_sites_solution_hydrogens geom
_audit_creation_method SHELXL-2014/7
_cell_angle_alpha 90
_cell_angle_beta 94.9410(10)
_cell_angle_gamma 90
_cell_formula_units_Z 8
_cell_length_a 18.0724(13)
_cell_length_b 9.5990(7)
_cell_length_c 29.022(2)
_cell_measurement_reflns_used 9377
_cell_measurement_temperature 130(2)
_cell_measurement_theta_max 30.53
_cell_measurement_theta_min 2.40
_cell_volume 5015.9(6)
_computing_cell_refinement 'Bruker SAINT'
_computing_data_collection 'Bruker APEX2'
_computing_data_reduction 'Bruker SAINT'
_computing_molecular_graphics 'Bruker SHELXTL'
_computing_publication_material 'Bruker SHELXTL'
_computing_structure_refinement 'SHELXL-2014/7 (Sheldrick, 2014)'
_computing_structure_solution 'SHELXS-97 (Sheldrick 2008)'
_diffrn_ambient_temperature 130(2)
_diffrn_measured_fraction_theta_full 0.999
_diffrn_measured_fraction_theta_max 0.999
_diffrn_measurement_device_type 'Bruker APEX-II CCD'
_diffrn_measurement_method '\f and \w scans'
_diffrn_radiation_type MoK\a
_diffrn_radiation_wavelength 0.71073
_diffrn_reflns_av_R_equivalents 0.0421
_diffrn_reflns_av_unetI/netI 0.0256
_diffrn_reflns_Laue_measured_fraction_full 0.999
_diffrn_reflns_Laue_measured_fraction_max 0.999
_diffrn_reflns_limit_h_max 22
_diffrn_reflns_limit_h_min -22
_diffrn_reflns_limit_k_max 11
_diffrn_reflns_limit_k_min -11
_diffrn_reflns_limit_l_max 36
_diffrn_reflns_limit_l_min -36
_diffrn_reflns_number 58869
_diffrn_reflns_point_group_measured_fraction_full 0.999
_diffrn_reflns_point_group_measured_fraction_max 0.999
_diffrn_reflns_theta_full 25.000
_diffrn_reflns_theta_max 26.372
_diffrn_reflns_theta_min 1.409
_exptl_absorpt_coefficient_mu 0.453
_exptl_absorpt_correction_T_max 0.7461
_exptl_absorpt_correction_T_min 0.6864
_exptl_absorpt_correction_type empirical
_exptl_absorpt_process_details sadabs
_exptl_crystal_colour yellow
_exptl_crystal_density_diffrn 1.247
_exptl_crystal_description block
_exptl_crystal_F_000 1992
_exptl_crystal_size_max 0.370
_exptl_crystal_size_mid 0.280
_exptl_crystal_size_min 0.230
_refine_diff_density_max 1.579
_refine_diff_density_min -0.604
_refine_diff_density_rms 0.111
_refine_ls_extinction_method none
_refine_ls_goodness_of_fit_ref 2.405
_refine_ls_hydrogen_treatment constr
_refine_ls_matrix_type full
_refine_ls_number_parameters 546
_refine_ls_number_reflns 10224
_refine_ls_number_restraints 888
_refine_ls_restrained_S_all 2.530
_refine_ls_R_factor_all 0.0738
_refine_ls_R_factor_gt 0.0691
_refine_ls_shift/su_max 0.000
_refine_ls_shift/su_mean 0.000
_refine_ls_structure_factor_coef Fsqd
_refine_ls_weighting_details 'w=1/[\s^2^(Fo^2^)+(0.0846P)^2^] where P=(Fo^2^+2Fc^2^)/3'
_refine_ls_weighting_scheme calc
_refine_ls_wR_factor_gt 0.2412
_refine_ls_wR_factor_ref 0.2455
_reflns_Friedel_coverage 0.000
_reflns_number_gt 9331
_reflns_number_total 10224
_reflns_threshold_expression 'I > 2\s(I)'
_cod_data_source_file om6b00522_si_002.cif
_cod_data_source_block test
_cod_database_code 4086735
_shelx_shelxl_version_number 2014/7
_shelx_space_group_comment
; 
The symmetry employed for this shelxl refinement is uniquely defined 
by the following loop, which should always be used as a source of 
symmetry information in preference to the above space-group names. 
They are only intended as comments. 
;
_shelx_estimated_absorpt_t_min 0.850
_shelx_estimated_absorpt_t_max 0.903

loop_
_space_group_symop_operation_xyz
'x, y, z'
'-x, y+1/2, -z+1/2'
'-x, -y, -z'
'x, -y-1/2, z-1/2'

loop_
_atom_site_label
_atom_site_type_symbol
_atom_site_fract_x
_atom_site_fract_y
_atom_site_fract_z
_atom_site_U_iso_or_equiv
_atom_site_adp_type
_atom_site_occupancy
_atom_site_site_symmetry_order
_atom_site_calc_flag
_atom_site_refinement_flags_posn
_atom_site_refinement_flags_adp
_atom_site_refinement_flags_occupancy
_atom_site_disorder_assembly
_atom_site_disorder_group
Zr2 Zr 0.42891(3) 0.54487(9) 0.36090(11) 0.0158(4) Uani 0.661(8) 1 d . U P A 1
Zr1 Zr 0.92750(12) 0.5000(2) 0.35382(5) 0.0143(3) Uani 0.661(8) 1 d . U P A 1
Zr2A Zr 0.42898(7) 0.55666(19) 0.3819(2) 0.0178(7) Uani 0.339(8) 1 d . U P A 2
Zr1A Zr 0.9274(2) 0.4934(4) 0.3656(3) 0.0378(10) Uani 0.339(8) 1 d . U P A 2
O1 O 0.98073(14) 0.6695(3) 0.37679(11) 0.0401(7) Uani 1 1 d . U . . .
O2 O 0.48631(15) 0.3834(3) 0.38615(11) 0.0376(7) Uani 1 1 d . U . . .
C1 C 1.02516(19) 0.7754(4) 0.38945(13) 0.0269(8) Uani 1 1 d . U . . .
C2 C 1.0486(2) 0.8157(4) 0.43489(14) 0.0364(9) Uani 1 1 d . U . . .
H2A H 1.0351 0.7734 0.4625 0.044 Uiso 1 1 calc R U . . .
C3 C 1.0982(2) 0.9364(4) 0.43142(14) 0.0320(8) Uani 1 1 d . U . . .
C4 C 1.10432(19) 0.9673(4) 0.38675(14) 0.0272(8) Uani 1 1 d . U . . .
C5 C 1.05744(19) 0.8673(4) 0.35785(14) 0.0289(8) Uani 1 1 d . U . . .
H5A H 1.0182 0.9175 0.3386 0.035 Uiso 1 1 calc R U . . .
H5B H 1.0881 0.8143 0.3373 0.035 Uiso 1 1 calc R U . . .
C6 C 1.1361(3) 1.0061(7) 0.4734(2) 0.0644(16) Uani 1 1 d . U . . .
H6A H 1.1208 0.9609 0.5014 0.097 Uiso 1 1 calc R U . . .
H6B H 1.1900 0.9981 0.4727 0.097 Uiso 1 1 calc R U . . .
H6C H 1.1221 1.1047 0.4735 0.097 Uiso 1 1 calc R U . . .
C7 C 1.1496(2) 1.0775(5) 0.36644(17) 0.0400(10) Uani 1 1 d . U . . .
H7A H 1.1420 1.0733 0.3326 0.060 Uiso 1 1 calc R U . . .
H7B H 1.1343 1.1691 0.3771 0.060 Uiso 1 1 calc R U . . .
H7C H 1.2022 1.0625 0.3763 0.060 Uiso 1 1 calc R U . . .
C10 C 1.0274(3) 0.3509(6) 0.32754(19) 0.0576(13) Uani 1 1 d . U . . .
C11 C 0.9694(3) 0.2591(5) 0.33331(16) 0.0470(11) Uani 1 1 d . U . . .
C12 C 0.9621(2) 0.2501(4) 0.38045(16) 0.0394(9) Uani 1 1 d . U . . .
C13 C 1.0134(3) 0.3378(5) 0.40236(15) 0.0456(10) Uani 1 1 d . U . . .
C14 C 1.0545(2) 0.3991(5) 0.3700(2) 0.0525(12) Uani 1 1 d . U . . .
C15 C 1.0617(6) 0.3709(11) 0.2814(3) 0.161(5) Uani 1 1 d . U . . .
H15A H 1.0304 0.3252 0.2566 0.241 Uiso 1 1 calc R U . . .
H15B H 1.0651 0.4706 0.2747 0.241 Uiso 1 1 calc R U . . .
H15C H 1.1115 0.3296 0.2835 0.241 Uiso 1 1 calc R U . . .
C16 C 0.9291(5) 0.1674(9) 0.2968(3) 0.134(4) Uani 1 1 d . U . . .
H16A H 0.8907 0.1136 0.3107 0.200 Uiso 1 1 calc R U . . .
H16B H 0.9059 0.2258 0.2719 0.200 Uiso 1 1 calc R U . . .
H16C H 0.9646 0.1036 0.2842 0.200 Uiso 1 1 calc R U . . .
C17 C 0.9187(4) 0.1468(7) 0.4061(3) 0.107(3) Uani 1 1 d . U . . .
H17A H 0.8810 0.1027 0.3846 0.160 Uiso 1 1 calc R U . . .
H17B H 0.8944 0.1948 0.4305 0.160 Uiso 1 1 calc R U . . .
H17C H 0.9524 0.0754 0.4200 0.160 Uiso 1 1 calc R U . . .
C18 C 1.0260(6) 0.3578(11) 0.4543(2) 0.141(4) Uani 1 1 d . U . . .
H18A H 1.0658 0.4260 0.4612 0.212 Uiso 1 1 calc R U . . .
H18B H 0.9802 0.3916 0.4662 0.212 Uiso 1 1 calc R U . . .
H18C H 1.0403 0.2688 0.4690 0.212 Uiso 1 1 calc R U . . .
C19 C 1.1214(3) 0.4913(7) 0.3761(4) 0.133(4) Uani 1 1 d . U . . .
H19A H 1.1318 0.5142 0.4089 0.200 Uiso 1 1 calc R U . . .
H19B H 1.1643 0.4428 0.3651 0.200 Uiso 1 1 calc R U . . .
H19C H 1.1120 0.5772 0.3583 0.200 Uiso 1 1 calc R U . . .
C20 C 0.8001(2) 0.5307(5) 0.31540(14) 0.0328(8) Uani 1 1 d . U . . .
C21 C 0.7917(2) 0.4237(4) 0.34748(15) 0.0342(9) Uani 1 1 d . U . . .
C22 C 0.8045(2) 0.4793(5) 0.39180(15) 0.0327(9) Uani 1 1 d . U . . .
C23 C 0.81948(19) 0.6248(4) 0.38776(13) 0.0272(8) Uani 1 1 d . U . . .
C24 C 0.81700(19) 0.6558(4) 0.34040(13) 0.0272(7) Uani 1 1 d . U . . .
C25 C 0.7824(3) 0.5183(7) 0.26382(18) 0.0661(17) Uani 1 1 d . U . . .
H25A H 0.7930 0.6070 0.2490 0.099 Uiso 1 1 calc R U . . .
H25B H 0.8131 0.4447 0.2518 0.099 Uiso 1 1 calc R U . . .
H25C H 0.7298 0.4950 0.2571 0.099 Uiso 1 1 calc R U . . .
C26 C 0.7597(2) 0.2820(5) 0.3363(2) 0.0651(16) Uani 1 1 d . U . . .
H26A H 0.7563 0.2676 0.3027 0.098 Uiso 1 1 calc R U . . .
H26B H 0.7920 0.2106 0.3515 0.098 Uiso 1 1 calc R U . . .
H26C H 0.7101 0.2754 0.3473 0.098 Uiso 1 1 calc R U . . .
C27 C 0.7930(3) 0.4078(8) 0.4371(2) 0.0689(17) Uani 1 1 d . U . . .
H27A H 0.8325 0.4356 0.4605 0.103 Uiso 1 1 calc R U . . .
H27B H 0.7943 0.3066 0.4328 0.103 Uiso 1 1 calc R U . . .
H27C H 0.7447 0.4349 0.4472 0.103 Uiso 1 1 calc R U . . .
C28 C 0.8331(3) 0.7283(6) 0.42589(17) 0.0556(14) Uani 1 1 d . U . . .
H28A H 0.8322 0.6811 0.4558 0.083 Uiso 1 1 calc R U . . .
H28B H 0.8818 0.7719 0.4239 0.083 Uiso 1 1 calc R U . . .
H28C H 0.7944 0.8000 0.4230 0.083 Uiso 1 1 calc R U . . .
C29 C 0.8281(3) 0.7951(5) 0.31942(18) 0.0492(12) Uani 1 1 d . U . . .
H29A H 0.8234 0.7869 0.2856 0.074 Uiso 1 1 calc R U . . .
H29B H 0.7906 0.8601 0.3290 0.074 Uiso 1 1 calc R U . . .
H29C H 0.8778 0.8300 0.3298 0.074 Uiso 1 1 calc R U . . .
C31 C 0.53312(19) 0.2773(4) 0.39341(14) 0.0293(8) Uani 1 1 d . U . . .
C32 C 0.5555(2) 0.1845(4) 0.35895(13) 0.0286(8) Uani 1 1 d . U . . .
H32A H 0.5390 0.1851 0.3270 0.034 Uiso 1 1 calc R U . . .
C33 C 0.60925(19) 0.0871(4) 0.38277(13) 0.0272(8) Uani 1 1 d . U . . .
C34 C 0.6175(2) 0.1184(5) 0.42759(14) 0.0356(9) Uani 1 1 d . U . . .
C35 C 0.5700(2) 0.2400(4) 0.43681(14) 0.0371(9) Uani 1 1 d . U . . .
H35A H 0.5335 0.2147 0.4590 0.044 Uiso 1 1 calc R U . . .
H35B H 0.6007 0.3184 0.4498 0.044 Uiso 1 1 calc R U . . .
C36 C 0.6468(2) -0.0253(5) 0.35767(16) 0.0360(9) Uani 1 1 d . U . . .
H36A H 0.6293 -0.0226 0.3248 0.054 Uiso 1 1 calc R U . . .
H36B H 0.7007 -0.0107 0.3612 0.054 Uiso 1 1 calc R U . . .
H36C H 0.6351 -0.1162 0.3706 0.054 Uiso 1 1 calc R U . . .
C37 C 0.6672(3) 0.0519(6) 0.46517(18) 0.0600(16) Uani 1 1 d . U . . .
H37A H 0.6607 0.0983 0.4946 0.090 Uiso 1 1 calc R U . . .
H37B H 0.6544 -0.0470 0.4675 0.090 Uiso 1 1 calc R U . . .
H37C H 0.7190 0.0606 0.4580 0.090 Uiso 1 1 calc R U . . .
C40 C 0.5352(2) 0.6992(5) 0.39640(16) 0.0431(10) Uani 1 1 d . U . . .
C41 C 0.4750(2) 0.7917(5) 0.38925(15) 0.0388(9) Uani 1 1 d . U . . .
C42 C 0.4553(2) 0.7982(5) 0.34192(16) 0.0412(10) Uani 1 1 d . U . . .
C43 C 0.5025(3) 0.7112(6) 0.32022(16) 0.0500(11) Uani 1 1 d . U . . .
C44 C 0.5517(2) 0.6499(5) 0.35355(19) 0.0469(11) Uani 1 1 d . U . . .
C45 C 0.5778(4) 0.6657(9) 0.4417(2) 0.098(3) Uani 1 1 d . U . . .
H45A H 0.5550 0.7134 0.4668 0.148 Uiso 1 1 calc R U . . .
H45B H 0.5770 0.5649 0.4469 0.148 Uiso 1 1 calc R U . . .
H45C H 0.6293 0.6971 0.4410 0.148 Uiso 1 1 calc R U . . .
C46 C 0.4475(4) 0.8828(7) 0.4269(2) 0.0771(19) Uani 1 1 d . U . . .
H46A H 0.4712 0.8537 0.4570 0.116 Uiso 1 1 calc R U . . .
H46B H 0.4600 0.9802 0.4212 0.116 Uiso 1 1 calc R U . . .
H46C H 0.3935 0.8733 0.4269 0.116 Uiso 1 1 calc R U . . .
C47 C 0.4003(3) 0.8982(7) 0.3181(3) 0.083(2) Uani 1 1 d . U . . .
H47A H 0.3922 0.8740 0.2853 0.125 Uiso 1 1 calc R U . . .
H47B H 0.4199 0.9933 0.3213 0.125 Uiso 1 1 calc R U . . .
H47C H 0.3532 0.8923 0.3323 0.125 Uiso 1 1 calc R U . . .
C48 C 0.5045(6) 0.7055(11) 0.2690(2) 0.134(4) Uani 1 1 d . U . . .
H48A H 0.5417 0.6373 0.2612 0.201 Uiso 1 1 calc R U . . .
H48B H 0.4556 0.6781 0.2547 0.201 Uiso 1 1 calc R U . . .
H48C H 0.5176 0.7976 0.2576 0.201 Uiso 1 1 calc R U . . .
C49 C 0.6153(3) 0.5572(7) 0.3443(3) 0.086(2) Uani 1 1 d . U . . .
H49A H 0.6140 0.5381 0.3111 0.129 Uiso 1 1 calc R U . . .
H49B H 0.6622 0.6033 0.3547 0.129 Uiso 1 1 calc R U . . .
H49C H 0.6114 0.4693 0.3611 0.129 Uiso 1 1 calc R U . . .
C50 C 0.3124(3) 0.5347(6) 0.40725(18) 0.0514(11) Uani 1 1 d . U . . .
C51 C 0.2937(2) 0.6183(5) 0.3686(2) 0.0481(11) Uani 1 1 d . U . . .
C52 C 0.2980(2) 0.5381(5) 0.32972(16) 0.0425(10) Uani 1 1 d . U . . .
C53 C 0.3177(2) 0.4005(5) 0.34443(14) 0.0349(9) Uani 1 1 d . U . . .
C54 C 0.3254(2) 0.3986(5) 0.39188(14) 0.0353(9) Uani 1 1 d . U . . .
C55 C 0.3093(5) 0.5816(12) 0.4567(3) 0.131(4) Uani 1 1 d . U . . .
H55A H 0.3250 0.5051 0.4777 0.197 Uiso 1 1 calc R U . . .
H55B H 0.3425 0.6614 0.4628 0.197 Uiso 1 1 calc R U . . .
H55C H 0.2584 0.6089 0.4617 0.197 Uiso 1 1 calc R U . . .
C56 C 0.2609(3) 0.7623(7) 0.3718(4) 0.123(3) Uani 1 1 d . U . . .
H56A H 0.2939 0.8197 0.3926 0.184 Uiso 1 1 calc R U . . .
H56B H 0.2121 0.7556 0.3840 0.184 Uiso 1 1 calc R U . . .
H56C H 0.2556 0.8049 0.3411 0.184 Uiso 1 1 calc R U . . .
C57 C 0.2754(4) 0.5814(10) 0.2808(2) 0.096(3) Uani 1 1 d . U . . .
H57A H 0.2844 0.5043 0.2598 0.144 Uiso 1 1 calc R U . . .
H57B H 0.2225 0.6054 0.2778 0.144 Uiso 1 1 calc R U . . .
H57C H 0.3047 0.6626 0.2729 0.144 Uiso 1 1 calc R U . . .
C58 C 0.3241(4) 0.2720(8) 0.3147(3) 0.090(2) Uani 1 1 d . U . . .
H58A H 0.3166 0.2980 0.2820 0.134 Uiso 1 1 calc R U . . .
H58B H 0.3735 0.2309 0.3211 0.134 Uiso 1 1 calc R U . . .
H58C H 0.2863 0.2040 0.3218 0.134 Uiso 1 1 calc R U . . .
C59 C 0.3433(3) 0.2725(7) 0.4208(2) 0.083(2) Uani 1 1 d . U . . .
H59A H 0.3459 0.2979 0.4536 0.124 Uiso 1 1 calc R U . . .
H59B H 0.3046 0.2021 0.4142 0.124 Uiso 1 1 calc R U . . .
H59C H 0.3913 0.2346 0.4135 0.124 Uiso 1 1 calc R U . . .

loop_
_atom_site_aniso_label
_atom_site_aniso_U_11
_atom_site_aniso_U_22
_atom_site_aniso_U_33
_atom_site_aniso_U_23
_atom_site_aniso_U_13
_atom_site_aniso_U_12
Zr2 0.0099(3) 0.0141(4) 0.0232(11) 0.0033(3) 0.0006(3) 0.00177(17)
Zr1 0.0116(4) 0.0156(4) 0.0160(5) 0.0022(2) 0.0031(3) -0.0007(2)
Zr2A 0.0112(5) 0.0212(6) 0.0207(18) 0.0029(7) 0.0002(6) 0.0017(4)
Zr1A 0.0108(9) 0.0113(10) 0.091(3) -0.0118(16) -0.0004(16) -0.0009(6)
O1 0.0212(13) 0.0252(14) 0.073(2) -0.0082(13) -0.0009(12) -0.0051(11)
O2 0.0241(13) 0.0266(14) 0.0616(18) 0.0129(12) 0.0004(12) 0.0070(11)
C1 0.0141(15) 0.0185(17) 0.047(2) -0.0049(14) -0.0013(13) -0.0018(13)
C2 0.034(2) 0.031(2) 0.044(2) 0.0023(16) 0.0040(16) -0.0090(17)
C3 0.0270(19) 0.026(2) 0.042(2) -0.0012(15) -0.0034(15) -0.0072(15)
C4 0.0172(16) 0.0201(17) 0.044(2) -0.0013(14) 0.0007(14) -0.0006(14)
C5 0.0184(16) 0.0204(17) 0.047(2) -0.0050(15) -0.0022(14) 0.0029(14)
C6 0.063(4) 0.068(4) 0.059(3) -0.014(3) -0.016(3) -0.015(3)
C7 0.0238(19) 0.030(2) 0.067(3) 0.0096(19) 0.0089(18) -0.0014(17)
C10 0.067(3) 0.045(3) 0.066(3) 0.026(2) 0.035(2) 0.028(2)
C11 0.053(2) 0.035(2) 0.049(2) -0.0117(17) -0.0150(18) 0.0238(19)
C12 0.0292(19) 0.0249(19) 0.066(2) 0.0083(17) 0.0182(17) 0.0079(15)
C13 0.054(2) 0.037(2) 0.043(2) -0.0051(17) -0.0099(18) 0.0203(19)
C14 0.0189(18) 0.028(2) 0.111(3) 0.001(2) 0.0068(19) 0.0111(16)
C15 0.228(10) 0.139(8) 0.135(6) 0.086(6) 0.132(7) 0.122(7)
C16 0.148(7) 0.084(5) 0.151(7) -0.080(5) -0.090(6) 0.064(5)
C17 0.066(4) 0.058(4) 0.206(8) 0.066(5) 0.066(5) 0.015(3)
C18 0.215(9) 0.143(8) 0.055(3) -0.022(4) -0.049(4) 0.086(7)
C19 0.027(3) 0.042(4) 0.327(13) 0.004(5) -0.006(4) 0.009(2)
C20 0.0215(18) 0.038(2) 0.039(2) -0.0114(15) 0.0021(14) 0.0026(15)
C21 0.0151(17) 0.031(2) 0.056(2) -0.0084(16) 0.0022(15) -0.0030(14)
C22 0.0213(18) 0.036(2) 0.041(2) 0.0063(15) 0.0065(15) 0.0041(15)
C23 0.0168(16) 0.0317(19) 0.0333(17) -0.0070(14) 0.0023(13) 0.0029(14)
C24 0.0190(16) 0.0282(18) 0.0348(18) -0.0022(14) 0.0057(13) 0.0035(14)
C25 0.053(3) 0.104(5) 0.040(3) -0.024(3) -0.005(2) 0.015(3)
C26 0.024(2) 0.035(3) 0.134(5) -0.019(3) -0.006(2) -0.0054(19)
C27 0.060(3) 0.085(4) 0.065(3) 0.031(3) 0.027(3) 0.019(3)
C28 0.043(2) 0.069(3) 0.054(3) -0.036(3) -0.001(2) 0.010(2)
C29 0.035(2) 0.041(2) 0.073(3) 0.016(2) 0.014(2) 0.010(2)
C31 0.0163(16) 0.0228(18) 0.048(2) 0.0086(15) -0.0006(14) 0.0030(14)
C32 0.0254(17) 0.0260(18) 0.0337(18) 0.0029(14) -0.0013(14) -0.0015(15)
C33 0.0180(16) 0.0248(18) 0.0392(19) -0.0014(14) 0.0046(13) -0.0001(14)
C34 0.031(2) 0.035(2) 0.040(2) -0.0013(16) -0.0017(15) 0.0164(17)
C35 0.039(2) 0.032(2) 0.040(2) -0.0025(16) -0.0028(16) 0.0178(18)
C36 0.032(2) 0.027(2) 0.051(2) -0.0051(17) 0.0161(18) -0.0015(17)
C37 0.073(4) 0.053(3) 0.050(3) -0.008(2) -0.017(2) 0.040(3)
C40 0.038(2) 0.036(2) 0.052(2) 0.0099(17) -0.0132(17) -0.0098(18)
C41 0.033(2) 0.036(2) 0.050(2) 0.0002(16) 0.0170(16) -0.0049(17)
C42 0.038(2) 0.0256(19) 0.059(2) 0.0134(17) -0.0056(17) -0.0151(16)
C43 0.056(3) 0.047(3) 0.048(2) -0.0080(18) 0.0072(18) -0.019(2)
C44 0.0254(19) 0.034(2) 0.083(3) -0.012(2) 0.0156(18) -0.0082(17)
C45 0.123(6) 0.088(5) 0.074(4) 0.014(4) -0.048(4) 0.004(5)
C46 0.086(4) 0.061(4) 0.091(4) -0.020(3) 0.047(3) -0.004(3)
C47 0.062(3) 0.047(3) 0.134(6) 0.043(4) -0.028(3) -0.013(3)
C48 0.211(9) 0.134(8) 0.059(4) -0.023(4) 0.029(4) -0.030(7)
C49 0.043(3) 0.047(3) 0.174(7) -0.024(4) 0.039(4) -0.007(2)
C50 0.033(2) 0.069(3) 0.053(2) -0.022(2) 0.0051(18) -0.010(2)
C51 0.0145(17) 0.033(2) 0.097(3) -0.002(2) 0.0046(18) 0.0018(16)
C52 0.0226(19) 0.052(2) 0.053(2) 0.0255(19) 0.0014(16) -0.0081(17)
C53 0.0222(18) 0.037(2) 0.046(2) -0.0052(16) 0.0079(15) -0.0016(16)
C54 0.0169(17) 0.045(2) 0.043(2) 0.0118(16) -0.0047(14) -0.0095(16)
C55 0.130(7) 0.191(10) 0.076(4) -0.062(5) 0.029(4) -0.045(7)
C56 0.026(3) 0.044(3) 0.300(11) -0.012(5) 0.020(4) 0.006(2)
C57 0.061(4) 0.152(8) 0.072(4) 0.059(4) -0.013(3) -0.030(4)
C58 0.085(5) 0.070(4) 0.118(5) -0.053(4) 0.034(4) -0.012(4)
C59 0.050(3) 0.086(4) 0.107(5) 0.065(4) -0.023(3) -0.022(3)

loop_
_atom_type_symbol
_atom_type_description
_atom_type_scat_dispersion_real
_atom_type_scat_dispersion_imag
_atom_type_scat_source
C C 0.0033 0.0016 'International Tables Vol C Tables 4.2.6.8 and 6.1.1.4'
H H 0.0000 0.0000 'International Tables Vol C Tables 4.2.6.8 and 6.1.1.4'
O O 0.0106 0.0060 'International Tables Vol C Tables 4.2.6.8 and 6.1.1.4'
Zr Zr -2.9673 0.5597 'International Tables Vol C Tables 4.2.6.8 and 6.1.1.4'

loop_
_geom_angle_atom_site_label_1
_geom_angle_atom_site_label_2
_geom_angle_atom_site_label_3
_geom_angle
O2 Zr2 C43 113.72(16)
O2 Zr2 C53 91.41(14)
C43 Zr2 C53 138.1(2)
O2 Zr2 C52 125.09(15)
C43 Zr2 C52 112.65(18)
C53 Zr2 C52 33.68(15)
O2 Zr2 C44 84.54(15)
C43 Zr2 C44 32.84(17)
C53 Zr2 C44 160.6(2)
C52 Zr2 C44 145.48(19)
O2 Zr2 C42 136.80(13)
C43 Zr2 C42 32.10(16)
C53 Zr2 C42 131.45(15)
C52 Zr2 C42 97.89(15)
C44 Zr2 C42 53.42(15)
O2 Zr2 C54 79.36(13)
C43 Zr2 C54 166.06(17)
C53 Zr2 C54 31.65(13)
C52 Zr2 C54 53.62(13)
C44 Zr2 C54 160.87(19)
C42 Zr2 C54 138.98(16)
O2 Zr2 C40 87.30(15)
C43 Zr2 C40 53.04(15)
C53 Zr2 C40 167.1(2)
C52 Zr2 C40 145.55(18)
C44 Zr2 C40 31.90(16)
C42 Zr2 C40 52.36(14)
C54 Zr2 C40 135.9(2)
O2 Zr2 C51 131.08(16)
C43 Zr2 C51 115.03(18)
C53 Zr2 C51 53.34(14)
C52 Zr2 C51 31.57(17)
C44 Zr2 C51 139.93(16)
C42 Zr2 C51 87.35(15)
C54 Zr2 C51 52.56(15)
C40 Zr2 C51 119.37(18)
O2 Zr2 C50 101.65(19)
C43 Zr2 C50 140.7(2)
C53 Zr2 C50 52.58(14)
C52 Zr2 C50 52.59(15)
C44 Zr2 C50 146.8(2)
C42 Zr2 C50 108.86(18)
C54 Zr2 C50 31.63(16)
C40 Zr2 C50 115.18(19)
C51 Zr2 C50 31.39(18)
O2 Zr2 C41 116.84(16)
C43 Zr2 C41 52.42(14)
C53 Zr2 C41 143.55(14)
C52 Zr2 C41 114.14(16)
C44 Zr2 C41 52.61(14)
C42 Zr2 C41 31.18(14)
C54 Zr2 C41 127.37(17)
C40 Zr2 C41 31.41(14)
C51 Zr2 C41 90.21(15)
C50 Zr2 C41 96.98(17)
O1 Zr1 C10 103.50(19)
O1 Zr1 C20 117.29(16)
C10 Zr1 C20 127.0(2)
O1 Zr1 C24 85.36(14)
C10 Zr1 C24 153.18(16)
C20 Zr1 C24 33.15(13)
O1 Zr1 C14 80.98(16)
C10 Zr1 C14 31.89(19)
C20 Zr1 C14 158.41(19)
C24 Zr1 C14 166.03(18)
O1 Zr1 C11 133.43(17)
C10 Zr1 C11 32.28(18)
C20 Zr1 C11 106.74(16)
C24 Zr1 C11 139.88(16)
C14 Zr1 C11 53.04(16)
O1 Zr1 C13 93.51(16)
C10 Zr1 C13 52.31(16)
C20 Zr1 C13 145.05(19)
C24 Zr1 C13 153.67(15)
C14 Zr1 C13 31.78(17)
C11 Zr1 C13 52.15(15)
O1 Zr1 C21 134.22(16)
C10 Zr1 C21 122.3(2)
C20 Zr1 C21 32.29(15)
C24 Zr1 C21 53.83(14)
C14 Zr1 C21 139.87(18)
C11 Zr1 C21 91.51(17)
C13 Zr1 C21 113.73(17)
O1 Zr1 C23 81.37(14)
C10 Zr1 C23 171.97(16)
C20 Zr1 C23 53.83(13)
C24 Zr1 C23 32.19(12)
C14 Zr1 C23 145.94(17)
C11 Zr1 C23 140.83(18)
C13 Zr1 C23 121.61(15)
C21 Zr1 C23 53.23(13)
O1 Zr1 C22 109.42(15)
C10 Zr1 C22 140.12(18)
C20 Zr1 C22 53.17(14)
C24 Zr1 C22 53.44(13)
C14 Zr1 C22 134.73(17)
C11 Zr1 C22 108.59(18)
C13 Zr1 C22 103.00(16)
C21 Zr1 C22 31.54(14)
C23 Zr1 C22 32.35(13)
O1 Zr1 C12 124.47(16)
C10 Zr1 C12 52.43(14)
C20 Zr1 C12 115.80(17)
C24 Zr1 C12 140.61(15)
C14 Zr1 C12 52.31(15)
C11 Zr1 C12 31.56(15)
C13 Zr1 C12 30.99(15)
C21 Zr1 C12 87.79(15)
C23 Zr1 C12 119.55(14)
C22 Zr1 C12 89.77(14)
O2 Zr2A C50 113.4(2)
O2 Zr2A C40 93.62(16)
C50 Zr2A C40 138.4(3)
O2 Zr2A C41 127.85(15)
C50 Zr2A C41 112.1(2)
C40 Zr2A C41 34.25(16)
O2 Zr2A C54 82.64(15)
C50 Zr2A C54 34.30(18)
C40 Zr2A C54 162.9(3)
C41 Zr2A C54 146.4(2)
O2 Zr2A C51 135.43(17)
C50 Zr2A C51 33.41(19)
C40 Zr2A C51 130.93(18)
C41 Zr2A C51 96.72(16)
C54 Zr2A C51 54.56(15)
O2 Zr2A C44 81.39(16)
C50 Zr2A C44 165.0(2)
C40 Zr2A C44 32.09(16)
C41 Zr2A C44 53.54(14)
C54 Zr2A C44 159.5(3)
C51 Zr2A C44 135.9(2)
O2 Zr2A C42 131.0(2)
C50 Zr2A C42 115.1(2)
C40 Zr2A C42 53.08(14)
C41 Zr2A C42 31.41(14)
C54 Zr2A C42 139.56(17)
C51 Zr2A C42 86.28(16)
C44 Zr2A C42 50.86(16)
O2 Zr2A C53 85.68(17)
C50 Zr2A C53 53.04(15)
C40 Zr2A C53 166.0(3)
C41 Zr2A C53 143.70(18)
C54 Zr2A C53 30.78(13)
C51 Zr2A C53 51.62(15)
C44 Zr2A C53 134.5(3)
C42 Zr2A C53 118.0(2)
O2 Zr2A C52 114.3(2)
C50 Zr2A C52 52.52(16)
C40 Zr2A C52 142.68(19)
C41 Zr2A C52 112.96(17)
C54 Zr2A C52 51.95(14)
C51 Zr2A C52 30.23(17)
C44 Zr2A C52 125.2(3)
C42 Zr2A C52 89.61(17)
C53 Zr2A C52 30.74(14)
O2 Zr2A C43 102.5(2)
C50 Zr2A C43 139.8(2)
C40 Zr2A C43 51.27(16)
C41 Zr2A C43 50.97(14)
C54 Zr2A C43 145.9(3)
C51 Zr2A C43 106.9(2)
C44 Zr2A C43 29.89(16)
C42 Zr2A C43 29.58(15)
C53 Zr2A C43 115.2(3)
C52 Zr2A C43 96.8(2)
O1 Zr1A C13 100.2(2)
O1 Zr1A C22 116.7(3)
C13 Zr1A C22 114.4(3)
O1 Zr1A C12 132.8(3)
C13 Zr1A C12 33.09(17)
C22 Zr1A C12 96.9(2)
O1 Zr1A C23 84.48(19)
C13 Zr1A C23 136.0(4)
C22 Zr1A C23 34.14(15)
C12 Zr1A C23 129.9(3)
O1 Zr1A C14 82.3(2)
C13 Zr1A C14 33.24(19)
C22 Zr1A C14 147.5(3)
C12 Zr1A C14 54.30(17)
C23 Zr1A C14 159.2(3)
O1 Zr1A C21 135.3(2)
C13 Zr1A C21 120.9(3)
C22 Zr1A C21 32.42(15)
C12 Zr1A C21 90.7(2)
C23 Zr1A C21 54.38(15)
C14 Zr1A C21 142.2(2)
O1 Zr1A C11 131.1(3)
C13 Zr1A C11 53.47(17)
C22 Zr1A C11 111.9(2)
C12 Zr1A C11 31.96(16)
C23 Zr1A C11 144.0(2)
C14 Zr1A C11 52.76(18)
C21 Zr1A C11 90.2(2)
O1 Zr1A C24 83.30(19)
C13 Zr1A C24 167.7(4)
C22 Zr1A C24 54.14(15)
C12 Zr1A C24 143.5(2)
C23 Zr1A C24 32.18(13)
C14 Zr1A C24 158.3(3)
C21 Zr1A C24 52.82(16)
C11 Zr1A C24 131.8(3)
O1 Zr1A C10 100.1(3)
C13 Zr1A C10 52.97(18)
C22 Zr1A C10 143.1(2)
C12 Zr1A C10 52.62(16)
C23 Zr1A C10 169.4(3)
C14 Zr1A C10 31.27(19)
C21 Zr1A C10 117.8(3)
C11 Zr1A C10 31.21(18)
C24 Zr1A C10 138.3(4)
O1 Zr1A C20 111.6(3)
C13 Zr1A C20 148.1(2)
C22 Zr1A C20 53.05(16)
C12 Zr1A C20 115.1(2)
C23 Zr1A C20 53.15(15)
C14 Zr1A C20 147.5(3)
C21 Zr1A C20 31.29(15)
C11 Zr1A C20 100.8(2)
C24 Zr1A C20 31.56(14)
C10 Zr1A C20 116.3(3)
C1 O1 Zr1A 169.6(3)
C1 O1 Zr1 171.5(3)
C31 O2 Zr2A 170.8(3)
C31 O2 Zr2 165.7(3)
O1 C1 C2 126.7(4)
O1 C1 C5 124.4(4)
C2 C1 C5 108.9(3)
C1 C2 C3 106.8(3)
C1 C2 H2A 126.6
C3 C2 H2A 126.6
C4 C3 C2 109.9(3)
C4 C3 C6 127.9(4)
C2 C3 C6 122.1(4)
C3 C4 C7 129.3(4)
C3 C4 C5 108.1(3)
C7 C4 C5 122.7(4)
C1 C5 C4 106.2(3)
C1 C5 H5A 110.5
C4 C5 H5A 110.5
C1 C5 H5B 110.5
C4 C5 H5B 110.5
H5A C5 H5B 108.7
C3 C6 H6A 109.5
C3 C6 H6B 109.5
H6A C6 H6B 109.5
C3 C6 H6C 109.5
H6A C6 H6C 109.5
H6B C6 H6C 109.5
C4 C7 H7A 109.5
C4 C7 H7B 109.5
H7A C7 H7B 109.5
C4 C7 H7C 109.5
H7A C7 H7C 109.5
H7B C7 H7C 109.5
C14 C10 C11 108.8(4)
C14 C10 C15 127.0(7)
C11 C10 C15 123.4(7)
C14 C10 Zr1 75.0(3)
C11 C10 Zr1 75.7(3)
C15 C10 Zr1 123.8(4)
C14 C10 Zr1A 69.3(3)
C11 C10 Zr1A 73.9(3)
C15 C10 Zr1A 131.0(4)
C10 C11 C12 107.2(4)
C10 C11 C16 127.3(6)
C12 C11 C16 124.9(6)
C10 C11 Zr1 72.1(3)
C12 C11 Zr1 76.6(2)
C16 C11 Zr1 124.2(3)
C10 C11 Zr1A 74.9(3)
C12 C11 Zr1A 68.9(3)
C16 C11 Zr1A 128.5(4)
C13 C12 C11 107.5(4)
C13 C12 C17 122.6(6)
C11 C12 C17 128.9(6)
C13 C12 Zr1A 69.4(3)
C11 C12 Zr1A 79.2(3)
C17 C12 Zr1A 125.6(4)
C13 C12 Zr1 72.8(3)
C11 C12 Zr1 71.8(2)
C17 C12 Zr1 129.8(3)
C12 C13 C14 109.2(4)
C12 C13 C18 125.3(6)
C14 C13 C18 125.4(6)
C12 C13 Zr1A 77.5(3)
C14 C13 Zr1A 78.1(3)
C18 C13 Zr1A 114.1(4)
C12 C13 Zr1 76.2(3)
C14 C13 Zr1 72.5(3)
C18 C13 Zr1 120.4(4)
C10 C14 C13 107.2(4)
C10 C14 C19 122.1(7)
C13 C14 C19 130.4(7)
C10 C14 Zr1A 79.5(3)
C13 C14 Zr1A 68.7(3)
C19 C14 Zr1A 121.9(4)
C10 C14 Zr1 73.1(3)
C13 C14 Zr1 75.7(3)
C19 C14 Zr1 120.9(3)
C10 C15 H15A 109.5
C10 C15 H15B 109.5
H15A C15 H15B 109.5
C10 C15 H15C 109.5
H15A C15 H15C 109.5
H15B C15 H15C 109.5
C11 C16 H16A 109.5
C11 C16 H16B 109.5
H16A C16 H16B 109.5
C11 C16 H16C 109.5
H16A C16 H16C 109.5
H16B C16 H16C 109.5
C12 C17 H17A 109.5
C12 C17 H17B 109.5
H17A C17 H17B 109.5
C12 C17 H17C 109.5
H17A C17 H17C 109.5
H17B C17 H17C 109.5
C13 C18 H18A 109.5
C13 C18 H18B 109.5
H18A C18 H18B 109.5
C13 C18 H18C 109.5
H18A C18 H18C 109.5
H18B C18 H18C 109.5
C14 C19 H19A 109.5
C14 C19 H19B 109.5
H19A C19 H19B 109.5
C14 C19 H19C 109.5
H19A C19 H19C 109.5
H19B C19 H19C 109.5
C21 C20 C24 108.1(4)
C21 C20 C25 125.1(4)
C24 C20 C25 126.2(5)
C21 C20 Zr1 76.4(2)
C24 C20 Zr1 73.8(2)
C25 C20 Zr1 122.9(3)
C21 C20 Zr1A 71.0(3)
C24 C20 Zr1A 72.2(2)
C25 C20 Zr1A 129.6(3)
C22 C21 C20 108.3(4)
C22 C21 C26 125.2(4)
C20 C21 C26 125.5(4)
C22 C21 Zr1 75.0(2)
C20 C21 Zr1 71.3(2)
C26 C21 Zr1 128.6(3)
C22 C21 Zr1A 68.2(3)
C20 C21 Zr1A 77.8(3)
C26 C21 Zr1A 128.8(3)
C21 C22 C23 108.4(4)
C21 C22 C27 127.1(5)
C23 C22 C27 123.8(4)
C21 C22 Zr1A 79.3(3)
C23 C22 Zr1A 74.5(2)
C27 C22 Zr1A 119.9(4)
C21 C22 Zr1 73.4(2)
C23 C22 Zr1 73.3(2)
C27 C22 Zr1 126.5(3)
C24 C23 C22 107.3(3)
C24 C23 C28 125.1(4)
C22 C23 C28 127.6(4)
C24 C23 Zr1A 79.1(3)
C22 C23 Zr1A 71.3(2)
C28 C23 Zr1A 116.9(3)
C24 C23 Zr1 71.5(2)
C22 C23 Zr1 74.4(2)
C28 C23 Zr1 121.0(3)
C23 C24 C20 108.0(4)
C23 C24 C29 126.6(4)
C20 C24 C29 125.4(4)
C23 C24 Zr1 76.3(2)
C20 C24 Zr1 73.0(2)
C29 C24 Zr1 117.8(3)
C23 C24 Zr1A 68.7(3)
C20 C24 Zr1A 76.3(2)
C29 C24 Zr1A 121.9(3)
C20 C25 H25A 109.5
C20 C25 H25B 109.5
H25A C25 H25B 109.5
C20 C25 H25C 109.5
H25A C25 H25C 109.5
H25B C25 H25C 109.5
C21 C26 H26A 109.5
C21 C26 H26B 109.5
H26A C26 H26B 109.5
C21 C26 H26C 109.5
H26A C26 H26C 109.5
H26B C26 H26C 109.5
C22 C27 H27A 109.5
C22 C27 H27B 109.5
H27A C27 H27B 109.5
C22 C27 H27C 109.5
H27A C27 H27C 109.5
H27B C27 H27C 109.5
C23 C28 H28A 109.5
C23 C28 H28B 109.5
H28A C28 H28B 109.5
C23 C28 H28C 109.5
H28A C28 H28C 109.5
H28B C28 H28C 109.5
C24 C29 H29A 109.5
C24 C29 H29B 109.5
H29A C29 H29B 109.5
C24 C29 H29C 109.5
H29A C29 H29C 109.5
H29B C29 H29C 109.5
O2 C31 C35 125.3(4)
O2 C31 C32 125.7(3)
C35 C31 C32 109.0(3)
C31 C32 C33 106.4(3)
C31 C32 H32A 126.8
C33 C32 H32A 126.8
C34 C33 C32 109.2(3)
C34 C33 C36 128.4(4)
C32 C33 C36 122.4(4)
C33 C34 C35 109.6(3)
C33 C34 C37 128.8(4)
C35 C34 C37 121.6(4)
C31 C35 C34 105.8(3)
C31 C35 H35A 110.6
C34 C35 H35A 110.6
C31 C35 H35B 110.6
C34 C35 H35B 110.6
H35A C35 H35B 108.7
C33 C36 H36A 109.5
C33 C36 H36B 109.5
H36A C36 H36B 109.5
C33 C36 H36C 109.5
H36A C36 H36C 109.5
H36B C36 H36C 109.5
C34 C37 H37A 109.5
C34 C37 H37B 109.5
H37A C37 H37B 109.5
C34 C37 H37C 109.5
H37A C37 H37C 109.5
H37B C37 H37C 109.5
C44 C40 C41 107.8(4)
C44 C40 C45 125.4(5)
C41 C40 C45 126.7(5)
C44 C40 Zr2A 82.9(3)
C41 C40 Zr2A 74.5(3)
C45 C40 Zr2A 112.3(4)
C44 C40 Zr2 69.8(3)
C41 C40 Zr2 76.3(2)
C45 C40 Zr2 122.5(4)
C42 C41 C40 107.7(4)
C42 C41 C46 127.9(5)
C40 C41 C46 123.7(5)
C42 C41 Zr2A 84.1(3)
C40 C41 Zr2A 71.2(3)
C46 C41 Zr2A 118.2(3)
C42 C41 Zr2 71.5(3)
C40 C41 Zr2 72.3(3)
C46 C41 Zr2 129.3(3)
C43 C42 C41 107.9(4)
C43 C42 C47 125.7(5)
C41 C42 C47 125.8(5)
C43 C42 Zr2 69.9(3)
C41 C42 Zr2 77.3(3)
C47 C42 Zr2 125.4(3)
C43 C42 Zr2A 79.2(3)
C41 C42 Zr2A 64.4(3)
C47 C42 Zr2A 128.5(3)
C42 C43 C44 108.8(4)
C42 C43 C48 123.0(6)
C44 C43 C48 127.6(6)
C42 C43 Zr2 78.0(3)
C44 C43 Zr2 74.3(3)
C48 C43 Zr2 121.3(5)
C42 C43 Zr2A 71.2(3)
C44 C43 Zr2A 68.5(3)
C48 C43 Zr2A 133.2(5)
C40 C44 C43 107.8(4)
C40 C44 C49 126.2(5)
C43 C44 C49 125.7(5)
C40 C44 Zr2 78.3(3)
C43 C44 Zr2 72.9(3)
C49 C44 Zr2 119.0(3)
C40 C44 Zr2A 65.0(3)
C43 C44 Zr2A 81.6(3)
C49 C44 Zr2A 122.9(4)
C40 C45 H45A 109.5
C40 C45 H45B 109.5
H45A C45 H45B 109.5
C40 C45 H45C 109.5
H45A C45 H45C 109.5
H45B C45 H45C 109.5
C41 C46 H46A 109.5
C41 C46 H46B 109.5
H46A C46 H46B 109.5
C41 C46 H46C 109.5
H46A C46 H46C 109.5
H46B C46 H46C 109.5
C42 C47 H47A 109.5
C42 C47 H47B 109.5
H47A C47 H47B 109.5
C42 C47 H47C 109.5
H47A C47 H47C 109.5
H47B C47 H47C 109.5
C43 C48 H48A 109.5
C43 C48 H48B 109.5
H48A C48 H48B 109.5
C43 C48 H48C 109.5
H48A C48 H48C 109.5
H48B C48 H48C 109.5
C44 C49 H49A 109.5
C44 C49 H49B 109.5
H49A C49 H49B 109.5
C44 C49 H49C 109.5
H49A C49 H49C 109.5
H49B C49 H49C 109.5
C51 C50 C54 108.3(4)
C51 C50 C55 124.4(7)
C54 C50 C55 126.8(7)
C51 C50 Zr2A 81.7(3)
C54 C50 Zr2A 78.6(3)
C55 C50 Zr2A 112.7(5)
C51 C50 Zr2 73.4(3)
C54 C50 Zr2 72.9(3)
C55 C50 Zr2 125.4(4)
C52 C51 C50 108.1(4)
C52 C51 C56 128.0(6)
C50 C51 C56 123.0(6)
C52 C51 Zr2A 82.6(3)
C50 C51 Zr2A 64.9(3)
C56 C51 Zr2A 126.0(3)
C52 C51 Zr2 69.7(3)
C50 C51 Zr2 75.2(3)
C56 C51 Zr2 129.6(3)
C51 C52 C53 107.7(4)
C51 C52 C57 126.3(6)
C53 C52 C57 125.5(6)
C51 C52 Zr2 78.7(3)
C53 C52 Zr2 73.0(2)
C57 C52 Zr2 121.0(3)
C51 C52 Zr2A 67.2(3)
C53 C52 Zr2A 73.1(2)
C57 C52 Zr2A 131.7(3)
C54 C53 C52 108.3(4)
C54 C53 C58 123.6(5)
C52 C53 C58 127.9(5)
C54 C53 Zr2 78.5(2)
C52 C53 Zr2 73.3(2)
C58 C53 Zr2 117.9(3)
C54 C53 Zr2A 65.8(3)
C52 C53 Zr2A 76.1(3)
C58 C53 Zr2A 126.7(4)
C53 C54 C50 107.5(4)
C53 C54 C59 125.0(5)
C50 C54 C59 127.5(5)
C53 C54 Zr2A 83.5(3)
C50 C54 Zr2A 67.1(3)
C59 C54 Zr2A 116.0(3)
C53 C54 Zr2 69.8(2)
C50 C54 Zr2 75.5(3)
C59 C54 Zr2 120.8(3)
C50 C55 H55A 109.5
C50 C55 H55B 109.5
H55A C55 H55B 109.5
C50 C55 H55C 109.5
H55A C55 H55C 109.5
H55B C55 H55C 109.5
C51 C56 H56A 109.5
C51 C56 H56B 109.5
H56A C56 H56B 109.5
C51 C56 H56C 109.5
H56A C56 H56C 109.5
H56B C56 H56C 109.5
C52 C57 H57A 109.5
C52 C57 H57B 109.5
H57A C57 H57B 109.5
C52 C57 H57C 109.5
H57A C57 H57C 109.5
H57B C57 H57C 109.5
C53 C58 H58A 109.5
C53 C58 H58B 109.5
H58A C58 H58B 109.5
C53 C58 H58C 109.5
H58A C58 H58C 109.5
H58B C58 H58C 109.5
C54 C59 H59A 109.5
C54 C59 H59B 109.5
H59A C59 H59B 109.5
C54 C59 H59C 109.5
H59A C59 H59C 109.5
H59B C59 H59C 109.5

loop_
_geom_bond_atom_site_label_1
_geom_bond_atom_site_label_2
_geom_bond_distance
Zr2 O2 1.971(3)
Zr2 C43 2.445(5)
Zr2 C53 2.455(4)
Zr2 C52 2.459(4)
Zr2 C44 2.463(4)
Zr2 C42 2.547(4)
Zr2 C54 2.563(4)
Zr2 C40 2.570(5)
Zr2 C51 2.572(4)
Zr2 C50 2.596(5)
Zr2 C41 2.620(5)
Zr1 O1 1.977(3)
Zr1 C10 2.475(5)
Zr1 C20 2.488(4)
Zr1 C24 2.498(4)
Zr1 C14 2.499(5)
Zr1 C11 2.520(5)
Zr1 C13 2.538(5)
Zr1 C21 2.553(4)
Zr1 C23 2.559(4)
Zr1 C22 2.573(4)
Zr1 C12 2.581(5)
Zr2A O2 1.958(3)
Zr2A C50 2.299(6)
Zr2A C40 2.365(5)
Zr2A C41 2.407(5)
Zr2A C54 2.446(4)
Zr2A C51 2.514(4)
Zr2A C44 2.591(5)
Zr2A C42 2.654(5)
Zr2A C53 2.665(5)
Zr2A C52 2.704(6)
Zr2A C43 2.754(6)
Zr1A O1 1.959(5)
Zr1A C13 2.345(7)
Zr1A C22 2.413(6)
Zr1A C12 2.447(6)
Zr1A C23 2.455(6)
Zr1A C14 2.462(6)
Zr1A C21 2.554(5)
Zr1A C11 2.576(6)
Zr1A C24 2.588(6)
Zr1A C10 2.588(7)
Zr1A C20 2.640(7)
O1 C1 1.327(4)
O2 C31 1.329(4)
C1 C2 1.405(6)
C1 C5 1.433(5)
C2 C3 1.473(5)
C2 H2A 0.9500
C3 C4 1.344(6)
C3 C6 1.503(6)
C4 C7 1.489(5)
C4 C5 1.490(5)
C5 H5A 0.9900
C5 H5B 0.9900
C6 H6A 0.9800
C6 H6B 0.9800
C6 H6C 0.9800
C7 H7A 0.9800
C7 H7B 0.9800
C7 H7C 0.9800
C10 C14 1.366(8)
C10 C11 1.389(8)
C10 C15 1.535(8)
C11 C12 1.389(6)
C11 C16 1.515(7)
C12 C13 1.368(7)
C12 C17 1.501(7)
C13 C14 1.379(7)
C13 C18 1.517(8)
C14 C19 1.496(8)
C15 H15A 0.9800
C15 H15B 0.9800
C15 H15C 0.9800
C16 H16A 0.9800
C16 H16B 0.9800
C16 H16C 0.9800
C17 H17A 0.9800
C17 H17B 0.9800
C17 H17C 0.9800
C18 H18A 0.9800
C18 H18B 0.9800
C18 H18C 0.9800
C19 H19A 0.9800
C19 H19B 0.9800
C19 H19C 0.9800
C20 C21 1.403(6)
C20 C24 1.423(6)
C20 C25 1.508(6)
C21 C22 1.393(6)
C21 C26 1.502(6)
C22 C23 1.430(6)
C22 C27 1.512(6)
C23 C24 1.403(5)
C23 C28 1.492(6)
C24 C29 1.490(6)
C25 H25A 0.9800
C25 H25B 0.9800
C25 H25C 0.9800
C26 H26A 0.9800
C26 H26B 0.9800
C26 H26C 0.9800
C27 H27A 0.9800
C27 H27B 0.9800
C27 H27C 0.9800
C28 H28A 0.9800
C28 H28B 0.9800
C28 H28C 0.9800
C29 H29A 0.9800
C29 H29B 0.9800
C29 H29C 0.9800
C31 C35 1.419(5)
C31 C32 1.424(6)
C32 C33 1.477(5)
C32 H32A 0.9500
C33 C34 1.331(6)
C33 C36 1.497(5)
C34 C35 1.487(5)
C34 C37 1.495(6)
C35 H35A 0.9900
C35 H35B 0.9900
C36 H36A 0.9800
C36 H36B 0.9800
C36 H36C 0.9800
C37 H37A 0.9800
C37 H37B 0.9800
C37 H37C 0.9800
C40 C44 1.387(7)
C40 C41 1.406(6)
C40 C45 1.501(7)
C41 C42 1.390(6)
C41 C46 1.516(7)
C42 C43 1.384(7)
C42 C47 1.505(7)
C43 C44 1.387(7)
C43 C48 1.490(8)
C44 C49 1.496(7)
C45 H45A 0.9800
C45 H45B 0.9800
C45 H45C 0.9800
C46 H46A 0.9800
C46 H46B 0.9800
C46 H46C 0.9800
C47 H47A 0.9800
C47 H47B 0.9800
C47 H47C 0.9800
C48 H48A 0.9800
C48 H48B 0.9800
C48 H48C 0.9800
C49 H49A 0.9800
C49 H49B 0.9800
C49 H49C 0.9800
C50 C51 1.398(8)
C50 C54 1.406(7)
C50 C55 1.510(8)
C51 C52 1.373(7)
C51 C56 1.509(7)
C52 C53 1.423(6)
C52 C57 1.502(7)
C53 C54 1.372(6)
C53 C58 1.515(7)
C54 C59 1.492(7)
C55 H55A 0.9800
C55 H55B 0.9800
C55 H55C 0.9800
C56 H56A 0.9800
C56 H56B 0.9800
C56 H56C 0.9800
C57 H57A 0.9800
C57 H57B 0.9800
C57 H57C 0.9800
C58 H58A 0.9800
C58 H58B 0.9800
C58 H58C 0.9800
C59 H59A 0.9800
C59 H59B 0.9800
C59 H59C 0.9800

loop_
_geom_torsion_atom_site_label_1
_geom_torsion_atom_site_label_2
_geom_torsion_atom_site_label_3
_geom_torsion_atom_site_label_4
_geom_torsion
Zr1A O1 C1 C2 -51(2)
Zr1A O1 C1 C5 128.4(18)
O1 C1 C2 C3 178.9(3)
C5 C1 C2 C3 -0.7(4)
C1 C2 C3 C4 0.1(5)
C1 C2 C3 C6 -178.2(4)
C2 C3 C4 C7 -178.2(4)
C6 C3 C4 C7 0.0(7)
C2 C3 C4 C5 0.6(4)
C6 C3 C4 C5 178.8(4)
O1 C1 C5 C4 -178.6(3)
C2 C1 C5 C4 1.1(4)
C3 C4 C5 C1 -1.0(4)
C7 C4 C5 C1 177.8(3)
C14 C10 C11 C12 -0.9(5)
C15 C10 C11 C12 169.5(5)
Zr1 C10 C11 C12 -69.2(3)
Zr1A C10 C11 C12 -61.7(3)
C14 C10 C11 C16 -171.9(5)
C15 C10 C11 C16 -1.6(8)
Zr1 C10 C11 C16 119.7(5)
Zr1A C10 C11 C16 127.2(5)
C14 C10 C11 Zr1 68.3(3)
C15 C10 C11 Zr1 -121.3(6)
C14 C10 C11 Zr1A 60.8(4)
C15 C10 C11 Zr1A -128.8(6)
C10 C11 C12 C13 1.6(5)
C16 C11 C12 C13 172.9(5)
Zr1 C11 C12 C13 -64.5(3)
Zr1A C11 C12 C13 -64.1(3)
C10 C11 C12 C17 -167.0(5)
C16 C11 C12 C17 4.3(8)
Zr1 C11 C12 C17 126.9(5)
Zr1A C11 C12 C17 127.3(5)
C10 C11 C12 Zr1A 65.7(3)
C16 C11 C12 Zr1A -123.0(5)
C10 C11 C12 Zr1 66.1(3)
C16 C11 C12 Zr1 -122.6(5)
C11 C12 C13 C14 -1.7(5)
C17 C12 C13 C14 167.8(4)
Zr1A C12 C13 C14 -72.5(4)
Zr1 C12 C13 C14 -65.6(3)
C11 C12 C13 C18 -178.4(5)
C17 C12 C13 C18 -9.0(8)
Zr1A C12 C13 C18 110.8(6)
Zr1 C12 C13 C18 117.7(6)
C11 C12 C13 Zr1A 70.7(3)
C17 C12 C13 Zr1A -119.8(5)
C11 C12 C13 Zr1 63.9(3)
C17 C12 C13 Zr1 -126.6(4)
C11 C10 C14 C13 -0.2(5)
C15 C10 C14 C13 -170.1(5)
Zr1 C10 C14 C13 68.6(3)
Zr1A C10 C14 C13 63.6(3)
C11 C10 C14 C19 175.0(4)
C15 C10 C14 C19 5.1(8)
Zr1 C10 C14 C19 -116.2(5)
Zr1A C10 C14 C19 -121.2(5)
C11 C10 C14 Zr1A -63.8(4)
C15 C10 C14 Zr1A 126.3(6)
C11 C10 C14 Zr1 -68.8(3)
C15 C10 C14 Zr1 121.3(6)
C12 C13 C14 C10 1.2(5)
C18 C13 C14 C10 177.9(5)
Zr1A C13 C14 C10 -70.9(4)
Zr1 C13 C14 C10 -66.8(3)
C12 C13 C14 C19 -173.4(5)
C18 C13 C14 C19 3.3(9)
Zr1A C13 C14 C19 114.5(5)
Zr1 C13 C14 C19 118.6(5)
C12 C13 C14 Zr1A 72.1(3)
C18 C13 C14 Zr1A -111.2(6)
C12 C13 C14 Zr1 68.0(3)
C18 C13 C14 Zr1 -115.3(6)
C24 C20 C21 C22 -1.2(4)
C25 C20 C21 C22 -172.6(4)
Zr1 C20 C21 C22 66.5(3)
Zr1A C20 C21 C22 61.9(3)
C24 C20 C21 C26 167.7(4)
C25 C20 C21 C26 -3.7(7)
Zr1 C20 C21 C26 -124.6(4)
Zr1A C20 C21 C26 -129.2(4)
C24 C20 C21 Zr1 -67.6(3)
C25 C20 C21 Zr1 120.9(4)
C24 C20 C21 Zr1A -63.0(3)
C25 C20 C21 Zr1A 125.5(4)
C20 C21 C22 C23 1.4(4)
C26 C21 C22 C23 -167.5(4)
Zr1 C21 C22 C23 65.5(3)
Zr1A C21 C22 C23 69.6(3)
C20 C21 C22 C27 172.3(4)
C26 C21 C22 C27 3.4(7)
Zr1 C21 C22 C27 -123.6(4)
Zr1A C21 C22 C27 -119.5(5)
C20 C21 C22 Zr1A -68.2(3)
C26 C21 C22 Zr1A 122.9(4)
C20 C21 C22 Zr1 -64.0(3)
C26 C21 C22 Zr1 127.0(4)
C21 C22 C23 C24 -1.1(4)
C27 C22 C23 C24 -172.4(4)
Zr1A C22 C23 C24 71.7(3)
Zr1 C22 C23 C24 64.4(2)
C21 C22 C23 C28 177.1(4)
C27 C22 C23 C28 5.8(7)
Zr1A C22 C23 C28 -110.0(4)
Zr1 C22 C23 C28 -117.3(4)
C21 C22 C23 Zr1A -72.9(3)
C27 C22 C23 Zr1A 115.9(5)
C21 C22 C23 Zr1 -65.6(3)
C27 C22 C23 Zr1 123.2(4)
C22 C23 C24 C20 0.4(4)
C28 C23 C24 C20 -177.9(4)
Zr1A C23 C24 C20 66.8(3)
Zr1 C23 C24 C20 66.7(3)
C22 C23 C24 C29 179.0(4)
C28 C23 C24 C29 0.7(6)
Zr1A C23 C24 C29 -114.6(4)
Zr1 C23 C24 C29 -114.6(4)
C22 C23 C24 Zr1 -66.3(3)
C28 C23 C24 Zr1 115.4(4)
C22 C23 C24 Zr1A -66.4(3)
C28 C23 C24 Zr1A 115.3(4)
C21 C20 C24 C23 0.5(4)
C25 C20 C24 C23 171.8(4)
Zr1 C20 C24 C23 -68.9(2)
Zr1A C20 C24 C23 -61.8(3)
C21 C20 C24 C29 -178.2(4)
C25 C20 C24 C29 -6.9(7)
Zr1 C20 C24 C29 112.4(4)
Zr1A C20 C24 C29 119.6(4)
C21 C20 C24 Zr1 69.4(3)
C25 C20 C24 Zr1 -119.3(4)
C21 C20 C24 Zr1A 62.3(3)
C25 C20 C24 Zr1A -126.4(5)
Zr2 O2 C31 C35 142.6(10)
Zr2 O2 C31 C32 -36.2(13)
O2 C31 C32 C33 178.3(3)
C35 C31 C32 C33 -0.7(4)
C31 C32 C33 C34 0.6(4)
C31 C32 C33 C36 -178.7(3)
C32 C33 C34 C35 -0.3(5)
C36 C33 C34 C35 178.9(4)
C32 C33 C34 C37 -178.3(5)
C36 C33 C34 C37 0.9(8)
O2 C31 C35 C34 -178.5(4)
C32 C31 C35 C34 0.5(5)
C33 C34 C35 C31 -0.1(5)
C37 C34 C35 C31 178.1(5)
C44 C40 C41 C42 -0.1(5)
C45 C40 C41 C42 176.2(5)
Zr2A C40 C41 C42 -77.2(3)
Zr2 C40 C41 C42 -63.2(3)
C44 C40 C41 C46 -171.0(4)
C45 C40 C41 C46 5.3(8)
Zr2A C40 C41 C46 111.9(5)
Zr2 C40 C41 C46 125.9(5)
C44 C40 C41 Zr2A 77.1(4)
C45 C40 C41 Zr2A -106.5(6)
C44 C40 C41 Zr2 63.1(3)
C45 C40 C41 Zr2 -120.6(6)
C40 C41 C42 C43 0.0(5)
C46 C41 C42 C43 170.5(5)
Zr2A C41 C42 C43 -68.1(3)
Zr2 C41 C42 C43 -63.7(3)
C40 C41 C42 C47 -171.5(4)
C46 C41 C42 C47 -1.1(7)
Zr2A C41 C42 C47 120.4(4)
Zr2 C41 C42 C47 124.8(4)
C40 C41 C42 Zr2 63.7(3)
C46 C41 C42 Zr2 -125.8(5)
C40 C41 C42 Zr2A 68.2(3)
C46 C41 C42 Zr2A -121.4(5)
C41 C42 C43 C44 0.1(5)
C47 C42 C43 C44 171.6(4)
Zr2 C42 C43 C44 -68.6(3)
Zr2A C42 C43 C44 -58.4(4)
C41 C42 C43 C48 -171.7(6)
C47 C42 C43 C48 -0.2(8)
Zr2 C42 C43 C48 119.7(6)
Zr2A C42 C43 C48 129.8(6)
C41 C42 C43 Zr2 68.7(3)
C47 C42 C43 Zr2 -119.8(4)
C41 C42 C43 Zr2A 58.5(3)
C47 C42 C43 Zr2A -130.0(5)
C41 C40 C44 C43 0.1(5)
C45 C40 C44 C43 -176.3(5)
Zr2A C40 C44 C43 71.3(3)
Zr2 C40 C44 C43 67.5(3)
C41 C40 C44 C49 175.1(5)
C45 C40 C44 C49 -1.3(8)
Zr2A C40 C44 C49 -113.7(5)
Zr2 C40 C44 C49 -117.5(5)
C41 C40 C44 Zr2 -67.4(3)
C45 C40 C44 Zr2 116.2(5)
C41 C40 C44 Zr2A -71.2(3)
C45 C40 C44 Zr2A 112.4(6)
C42 C43 C44 C40 -0.1(5)
C48 C43 C44 C40 171.1(6)
Zr2 C43 C44 C40 -71.2(3)
Zr2A C43 C44 C40 -60.2(3)
C42 C43 C44 C49 -175.2(4)
C48 C43 C44 C49 -3.9(9)
Zr2 C43 C44 C49 113.7(5)
Zr2A C43 C44 C49 124.8(5)
C42 C43 C44 Zr2 71.1(3)
C48 C43 C44 Zr2 -117.6(7)
C42 C43 C44 Zr2A 60.1(3)
C48 C43 C44 Zr2A -128.7(7)
C54 C50 C51 C52 -2.6(5)
C55 C50 C51 C52 -175.7(5)
Zr2A C50 C51 C52 72.3(3)
Zr2 C50 C51 C52 62.4(3)
C54 C50 C51 C56 167.1(4)
C55 C50 C51 C56 -6.0(8)
Zr2A C50 C51 C56 -117.9(4)
Zr2 C50 C51 C56 -127.9(4)
C54 C50 C51 Zr2A -75.0(3)
C55 C50 C51 Zr2A 112.0(6)
C54 C50 C51 Zr2 -65.0(3)
C55 C50 C51 Zr2 121.9(6)
C50 C51 C52 C53 1.8(5)
C56 C51 C52 C53 -167.2(5)
Zr2A C51 C52 C53 62.3(3)
Zr2 C51 C52 C53 67.9(3)
C50 C51 C52 C57 173.6(5)
C56 C51 C52 C57 4.6(8)
Zr2A C51 C52 C57 -125.9(5)
Zr2 C51 C52 C57 -120.4(5)
C50 C51 C52 Zr2 -66.0(3)
C56 C51 C52 Zr2 124.9(5)
C50 C51 C52 Zr2A -60.4(3)
C56 C51 C52 Zr2A 130.5(5)
C51 C52 C53 C54 -0.3(5)
C57 C52 C53 C54 -172.2(4)
Zr2 C52 C53 C54 71.5(3)
Zr2A C52 C53 C54 58.2(3)
C51 C52 C53 C58 175.4(5)
C57 C52 C53 C58 3.6(8)
Zr2 C52 C53 C58 -112.8(5)
Zr2A C52 C53 C58 -126.1(5)
C51 C52 C53 Zr2 -71.8(3)
C57 C52 C53 Zr2 116.3(5)
C51 C52 C53 Zr2A -58.5(3)
C57 C52 C53 Zr2A 129.6(5)
C52 C53 C54 C50 -1.3(5)
C58 C53 C54 C50 -177.3(5)
Zr2 C53 C54 C50 66.7(3)
Zr2A C53 C54 C50 63.5(3)
C52 C53 C54 C59 177.9(4)
C58 C53 C54 C59 1.9(7)
Zr2 C53 C54 C59 -114.1(4)
Zr2A C53 C54 C59 -117.3(4)
C52 C53 C54 Zr2A -64.8(3)
C58 C53 C54 Zr2A 119.2(5)
C52 C53 C54 Zr2 -67.9(3)
C58 C53 C54 Zr2 116.1(5)
C51 C50 C54 C53 2.4(5)
C55 C50 C54 C53 175.2(6)
Zr2A C50 C54 C53 -74.8(3)
Zr2 C50 C54 C53 -62.9(3)
C51 C50 C54 C59 -176.8(4)
C55 C50 C54 C59 -3.9(8)
Zr2A C50 C54 C59 106.0(5)
Zr2 C50 C54 C59 117.9(4)
C51 C50 C54 Zr2A 77.2(4)
C55 C50 C54 Zr2A -110.0(6)
C51 C50 C54 Zr2 65.3(3)
C55 C50 C54 Zr2 -121.8(6)
